data_7208756
loop_
_publ_author_name
'Zhu, Zhi-Biao'
'Wan, Wang'
'Deng, Zhao-Peng'
'Ge, Zhong-Yi'
'Huo, Li-Hua'
'Zhao, Hui'
'Gao, Shan'

_publ_section_title
;
 Structure modulations in luminescent alkaline earth metal-sulfonate
 complexes constructed from dihydroxyl-1,5-benzenedisulfonic acid:
 Influences of metal cations, coordination modes and pH value
;
_journal_issue 20
_journal_name_full CrystEngComm
_journal_page_first 6675
_journal_paper_doi 10.1039/c2ce25784j
_journal_volume 14
_journal_year 2012
_chemical_formula_moiety 'C6 H12 Ca2 O13 S2, 4.5(H2 O)'
_chemical_formula_sum 'C6 H21 Ca2 O17.5 S2'
_chemical_formula_weight 517.51
_chemical_name_systematic
;
?
;
_space_group_IT_number 60
_symmetry_cell_setting orthorhombic
_symmetry_space_group_name_Hall '-P 2n 2ab'
_symmetry_space_group_name_H-M 'P b c n'
_atom_sites_solution_hydrogens geom
_atom_sites_solution_primary direct
_atom_sites_solution_secondary difmap
_audit_creation_method SHELXL-97
_cell_angle_alpha 90.00
_cell_angle_beta 90.00
_cell_angle_gamma 90.00
_cell_formula_units_Z 8
_cell_length_a 12.880(3)
_cell_length_b 17.407(4)
_cell_length_c 16.870(3)
_cell_measurement_reflns_used 30805
_cell_measurement_temperature 295(2)
_cell_measurement_theta_max 27.45
_cell_measurement_theta_min 3.07
_cell_volume 3782.3(14)
_computing_cell_refinement RAPID-AUTO
_computing_data_reduction 'CrystalStructure (Rigaku/MSC and Rigaku Corporation, 2002)'
_computing_molecular_graphics SHELXL-97
_computing_publication_material SHELXL-97
_computing_structure_refinement 'SHELXL-97 (Sheldrick, 1997)'
_computing_structure_solution 'SHELXS-97 (Sheldrick, 1990)'
_diffrn_ambient_temperature 295(2)
_diffrn_detector_area_resol_mean 10.000
_diffrn_measured_fraction_theta_full 0.996
_diffrn_measured_fraction_theta_max 0.996
_diffrn_measurement_device_type 'Rigaku RAXIS-RAPID'
_diffrn_measurement_method \w
_diffrn_radiation_monochromator graphite
_diffrn_radiation_source 'fine-focus sealed tube'
_diffrn_radiation_type MoK\a
_diffrn_radiation_wavelength 0.71073
_diffrn_reflns_av_R_equivalents 0.0230
_diffrn_reflns_av_sigmaI/netI 0.0133
_diffrn_reflns_limit_h_max 16
_diffrn_reflns_limit_h_min -16
_diffrn_reflns_limit_k_max 22
_diffrn_reflns_limit_k_min -22
_diffrn_reflns_limit_l_max 21
_diffrn_reflns_limit_l_min -20
_diffrn_reflns_number 34592
_diffrn_reflns_theta_full 27.47
_diffrn_reflns_theta_max 27.47
_diffrn_reflns_theta_min 3.07
_diffrn_standards_decay_% 0
_diffrn_standards_interval_count 0
_diffrn_standards_interval_time 0
_diffrn_standards_number 0
_exptl_absorpt_coefficient_mu 0.908
_exptl_absorpt_correction_T_max 0.9067
_exptl_absorpt_correction_T_min 0.8463
_exptl_absorpt_correction_type multi-scan
_exptl_absorpt_process_details 'ABSCOR (Higashi, 1995)'
_exptl_crystal_colour colorless
_exptl_crystal_density_diffrn 1.818
_exptl_crystal_density_method 'not measured'
_exptl_crystal_description prism
_exptl_crystal_F_000 2152
_exptl_crystal_size_max 0.19
_exptl_crystal_size_mid 0.15
_exptl_crystal_size_min 0.11
_refine_diff_density_max 1.021
_refine_diff_density_min -0.627
_refine_diff_density_rms 0.100
_refine_ls_extinction_method none
_refine_ls_goodness_of_fit_ref 1.076
_refine_ls_hydrogen_treatment constr
_refine_ls_matrix_type full
_refine_ls_number_parameters 249
_refine_ls_number_reflns 4320
_refine_ls_number_restraints 0
_refine_ls_restrained_S_all 1.076
_refine_ls_R_factor_all 0.0453
_refine_ls_R_factor_gt 0.0433
_refine_ls_shift/su_max 0.001
_refine_ls_shift/su_mean 0.000
_refine_ls_structure_factor_coef Fsqd
_refine_ls_weighting_details 'calc w=1/[\s^2^(Fo^2^)+(0.0693P)^2^+7.5522P] where P=(Fo^2^+2Fc^2^)/3'
_refine_ls_weighting_scheme calc
_refine_ls_wR_factor_gt 0.1293
_refine_ls_wR_factor_ref 0.1306
_reflns_number_gt 4060
_reflns_number_total 4320
_reflns_threshold_expression >2sigma(I)
_cod_data_source_file c2ce25784j.txt
_cod_data_source_block 3
_cod_depositor_comments
;

2018-06-26
Z value and formula fixed to values more according to usual
chemical conventions.                 miguel
;
_cod_original_formula_sum 'C12 H42 Ca4 O35 S4'
_cod_original_formula_weight 1035.02
_cod_original_formula_moiety '2(C6 H12 Ca2 O13 S2), 9(H2 O)'
_cod_original_formula_units_Z 4
_cod_original_cell_volume 3782.2(13)
_cod_original_sg_symbol_Hall '-P 2n 2ab '
_cod_original_sg_symbol_H-M 'P b c n '
_cod_database_code 7208756

loop_
_symmetry_equiv_pos_as_xyz
'x, y, z'
'-x+1/2, -y+1/2, z+1/2'
'x+1/2, -y+1/2, -z'
'-x, y, -z+1/2'
'-x, -y, -z'
'x-1/2, y-1/2, -z-1/2'
'-x-1/2, y-1/2, z'
'x, -y, z-1/2'

loop_
_atom_site_label
_atom_site_type_symbol
_atom_site_fract_x
_atom_site_fract_y
_atom_site_fract_z
_atom_site_U_iso_or_equiv
_atom_site_adp_type
_atom_site_occupancy
_atom_site_symmetry_multiplicity
_atom_site_calc_flag
_atom_site_refinement_flags
Ca1 Ca 0.62570(4) 0.54155(3) 0.46801(3) 0.02414(15) Uani 1 1 d .
Ca2 Ca 0.76145(4) 0.13571(3) 0.85815(3) 0.02409(15) Uani 1 1 d .
S1 S 0.60479(5) 0.35068(3) 0.54166(4) 0.02217(16) Uani 1 1 d .
S2 S 0.77750(5) 0.34741(4) 0.83581(4) 0.02319(16) Uani 1 1 d .
O1 O 0.65918(16) 0.39934(11) 0.48293(11) 0.0280(4) Uani 1 1 d .
O1W O 0.7963(3) 0.5248(2) 0.5305(2) 0.0794(12) Uani 1 1 d .
H1W1 H 0.7597 0.4875 0.5203 0.119 Uiso 1 1 d R
H1W2 H 0.7799 0.5599 0.5006 0.119 Uiso 1 1 d R
O2 O 0.49275(17) 0.35069(11) 0.52748(12) 0.0296(4) Uani 1 1 d .
O2W O 0.6898(3) 0.6689(3) 0.5894(3) 0.1120(18) Uani 1 1 d .
H2W1 H 0.6483 0.6583 0.5542 0.168 Uiso 1 1 d R
H2W2 H 0.6626 0.7006 0.6188 0.168 Uiso 1 1 d R
O3 O 0.64818(18) 0.27355(12) 0.54381(12) 0.0342(5) Uani 1 1 d .
O3W O 0.6072(2) 0.05254(17) 0.8840(2) 0.0607(8) Uani 1 1 d .
H3W1 H 0.5890 0.0083 0.8750 0.091 Uiso 1 1 d R
H3W2 H 0.6700 0.0550 0.8763 0.091 Uiso 1 1 d R
O4 O 0.79003(18) 0.26734(11) 0.81161(12) 0.0321(5) Uani 1 1 d .
O4W O 0.6890(2) 0.13276(15) 0.72557(15) 0.0493(6) Uani 1 1 d .
H4W1 H 0.6653 0.1081 0.7628 0.074 Uiso 1 1 d R
H4W2 H 0.7182 0.1708 0.7435 0.074 Uiso 1 1 d R
O5 O 0.87742(17) 0.38728(14) 0.83865(15) 0.0400(5) Uani 1 1 d .
O5W O 0.94494(17) 0.14663(12) 0.83906(13) 0.0344(5) Uani 1 1 d .
H5W1 H 0.9764 0.1111 0.8600 0.052 Uiso 1 1 d R
H5W2 H 0.9835 0.1841 0.8371 0.052 Uiso 1 1 d R
O6 O 0.72280(18) 0.35356(11) 0.91148(11) 0.0309(5) Uani 1 1 d .
O6W O 0.6360(2) 0.20610(16) 0.9294(2) 0.0773(12) Uani 1 1 d .
H6W1 H 0.6474 0.2524 0.9299 0.116 Uiso 1 1 d R
H6W2 H 0.5795 0.1981 0.9502 0.116 Uiso 1 1 d R
O7 O 0.53933(14) 0.50711(10) 0.58690(10) 0.0220(4) Uani 1 1 d .
O7W O 1.0590(4) 0.2803(4) 0.8271(4) 0.151(3) Uani 1 1 d .
H7W1 H 1.0125 0.3123 0.8238 0.227 Uiso 1 1 d R
H7W2 H 1.0947 0.2825 0.7869 0.227 Uiso 1 1 d R
O8 O 0.69000(15) 0.50516(10) 0.84412(10) 0.0228(4) Uani 1 1 d .
O8W O 0.5000 0.2195(4) 0.7500 0.145(4) Uani 1 2 d S
H8W H 0.5510 0.1920 0.7437 0.218 Uiso 1 1 d R
O9W O 0.9040(3) 0.4910(3) 0.6807(3) 0.0946(13) Uani 1 1 d .
H9W1 H 0.8630 0.4914 0.6435 0.142 Uiso 1 1 d R
H9W2 H 0.8829 0.4608 0.7144 0.142 Uiso 1 1 d R
O10W O 0.5479(3) 0.13789(19) 0.5082(2) 0.0737(10) Uani 1 1 d .
HAW1 H 0.5759 0.1781 0.5218 0.111 Uiso 1 1 d R
HAW2 H 0.5656 0.1284 0.4626 0.111 Uiso 1 1 d R
C1 C 0.6273(2) 0.39394(14) 0.63318(14) 0.0219(5) Uani 1 1 d .
C2 C 0.6813(2) 0.35584(14) 0.69213(15) 0.0228(5) Uani 1 1 d .
H2 H 0.7036 0.3056 0.6840 0.027 Uiso 1 1 calc R
C3 C 0.7023(2) 0.39264(14) 0.76360(14) 0.0210(5) Uani 1 1 d .
C4 C 0.67011(19) 0.47019(14) 0.77697(14) 0.0195(5) Uani 1 1 d .
C5 C 0.61665(19) 0.50690(14) 0.71502(14) 0.0207(5) Uani 1 1 d .
H5 H 0.5965 0.5577 0.7222 0.025 Uiso 1 1 calc R
C6 C 0.59216(19) 0.47125(14) 0.64353(14) 0.0191(5) Uani 1 1 d .

loop_
_atom_site_aniso_label
_atom_site_aniso_U_11
_atom_site_aniso_U_22
_atom_site_aniso_U_33
_atom_site_aniso_U_23
_atom_site_aniso_U_13
_atom_site_aniso_U_12
Ca1 0.0283(3) 0.0230(3) 0.0212(3) 0.00429(19) 0.00204(19) 0.0021(2)
Ca2 0.0269(3) 0.0211(3) 0.0243(3) 0.00226(19) 0.0002(2) 0.00394(19)
S1 0.0314(3) 0.0169(3) 0.0182(3) -0.0014(2) -0.0025(2) 0.0032(2)
S2 0.0272(3) 0.0213(3) 0.0211(3) 0.0032(2) -0.0025(2) 0.0063(2)
O1 0.0381(11) 0.0265(10) 0.0194(9) -0.0005(7) 0.0018(8) 0.0011(8)
O1W 0.079(2) 0.074(2) 0.085(2) 0.0312(18) -0.0476(19) -0.0333(18)
O2 0.0322(10) 0.0244(9) 0.0320(10) -0.0030(8) -0.0053(8) -0.0005(8)
O2W 0.067(2) 0.172(5) 0.097(3) 0.076(3) -0.009(2) -0.024(3)
O3 0.0504(13) 0.0208(9) 0.0314(10) -0.0047(8) -0.0064(9) 0.0103(9)
O3W 0.0389(13) 0.0459(15) 0.097(2) -0.0004(15) 0.0123(15) -0.0056(11)
O4 0.0465(12) 0.0225(10) 0.0273(10) 0.0026(8) 0.0007(9) 0.0138(8)
O4W 0.0643(17) 0.0451(14) 0.0384(13) 0.0009(11) -0.0143(12) 0.0012(12)
O5 0.0276(10) 0.0401(13) 0.0522(14) 0.0048(11) -0.0063(10) 0.0007(9)
O5W 0.0352(11) 0.0284(10) 0.0396(12) 0.0060(9) 0.0049(9) 0.0033(8)
O6 0.0459(12) 0.0263(10) 0.0205(9) 0.0027(7) 0.0008(8) 0.0082(8)
O6W 0.0681(19) 0.0332(14) 0.131(3) -0.0028(17) 0.059(2) 0.0052(13)
O7 0.0271(9) 0.0204(8) 0.0184(8) 0.0028(7) -0.0035(7) 0.0038(7)
O7W 0.112(4) 0.126(4) 0.215(7) 0.010(5) 0.073(4) -0.022(4)
O8 0.0304(9) 0.0196(8) 0.0184(8) -0.0014(7) -0.0028(7) 0.0003(7)
O8W 0.060(3) 0.087(4) 0.288(12) 0.000 -0.004(5) 0.000
O9W 0.067(2) 0.105(3) 0.112(3) 0.032(3) 0.023(2) 0.012(2)
O10W 0.0591(19) 0.0588(19) 0.103(3) -0.0249(18) 0.0284(19) -0.0076(15)
C1 0.0313(13) 0.0175(11) 0.0168(11) -0.0011(9) -0.0010(9) 0.0023(10)
C2 0.0310(13) 0.0162(11) 0.0211(12) 0.0006(9) 0.0000(10) 0.0046(9)
C3 0.0260(12) 0.0188(11) 0.0183(11) 0.0030(9) -0.0018(9) 0.0048(9)
C4 0.0212(11) 0.0188(11) 0.0183(11) -0.0003(9) 0.0005(9) -0.0004(9)
C5 0.0260(12) 0.0157(11) 0.0205(11) 0.0003(9) -0.0005(9) 0.0034(9)
C6 0.0217(11) 0.0169(11) 0.0188(11) 0.0025(9) 0.0008(9) 0.0011(9)

loop_
_atom_type_symbol
_atom_type_description
_atom_type_scat_dispersion_real
_atom_type_scat_dispersion_imag
_atom_type_scat_source
C C 0.0033 0.0016 'International Tables Vol C Tables 4.2.6.8 and 6.1.1.4'
H H 0.0000 0.0000 'International Tables Vol C Tables 4.2.6.8 and 6.1.1.4'
O O 0.0106 0.0060 'International Tables Vol C Tables 4.2.6.8 and 6.1.1.4'
S S 0.1246 0.1234 'International Tables Vol C Tables 4.2.6.8 and 6.1.1.4'
Ca Ca 0.2262 0.3064 'International Tables Vol C Tables 4.2.6.8 and 6.1.1.4'

loop_
_geom_angle_atom_site_label_1
_geom_angle_atom_site_label_2
_geom_angle_atom_site_label_3
_geom_angle
_geom_angle_site_symmetry_1
_geom_angle_site_symmetry_3
O7 Ca1 O8 144.71(7) . 8_565
O7 Ca1 O6 140.35(7) . 8_565
O8 Ca1 O6 74.45(7) 8_565 8_565
O7 Ca1 O2 82.73(7) . 5_666
O8 Ca1 O2 120.65(7) 8_565 5_666
O6 Ca1 O2 75.66(8) 8_565 5_666
O7 Ca1 O1W 91.53(10) . .
O8 Ca1 O1W 91.43(11) 8_565 .
O6 Ca1 O1W 78.20(9) 8_565 .
O2 Ca1 O1W 130.04(11) 5_666 .
O7 Ca1 O7 80.01(7) . 5_666
O8 Ca1 O7 81.58(6) 8_565 5_666
O6 Ca1 O7 123.95(7) 8_565 5_666
O2 Ca1 O7 74.62(7) 5_666 5_666
O1W Ca1 O7 153.02(9) . 5_666
O7 Ca1 O1 75.40(6) . .
O8 Ca1 O1 72.22(6) 8_565 .
O6 Ca1 O1 133.91(7) 8_565 .
O2 Ca1 O1 149.84(7) 5_666 .
O1W Ca1 O1 71.80(10) . .
O7 Ca1 O1 81.26(6) 5_666 .
O7 Ca1 O2W 75.48(8) . .
O8 Ca1 O2W 136.20(9) 8_565 .
O6 Ca1 O2W 65.50(8) 8_565 .
O2 Ca1 O2W 66.21(10) 5_666 .
O1W Ca1 O2W 64.33(13) . .
O7 Ca1 O2W 135.73(9) 5_666 .
O1 Ca1 O2W 125.74(9) . .
O7 Ca1 C6 21.04(6) . .
O8 Ca1 C6 135.91(6) 8_565 .
O6 Ca1 C6 135.94(7) 8_565 .
O2 Ca1 C6 100.39(7) 5_666 .
O1W Ca1 C6 71.41(10) . .
O7 Ca1 C6 95.66(6) 5_666 .
O1 Ca1 C6 63.92(6) . .
O2W Ca1 C6 72.78(8) . .
O7 Ca1 Ca1 40.98(4) . 5_666
O8 Ca1 Ca1 115.12(5) 8_565 5_666
O6 Ca1 Ca1 149.79(6) 8_565 5_666
O2 Ca1 Ca1 75.08(5) 5_666 5_666
O1W Ca1 Ca1 127.62(9) . 5_666
O7 Ca1 Ca1 39.03(4) 5_666 5_666
O1 Ca1 Ca1 74.79(5) . 5_666
O2W Ca1 Ca1 108.45(8) . 5_666
C6 Ca1 Ca1 57.92(5) . 5_666
O7 Ca1 Ca2 112.25(5) . 2_654
O8 Ca1 Ca2 35.17(4) 8_565 2_654
O6 Ca1 Ca2 102.65(5) 8_565 2_654
O2 Ca1 Ca2 150.18(5) 5_666 2_654
O1W Ca1 Ca2 77.01(10) . 2_654
O7 Ca1 Ca2 82.56(5) 5_666 2_654
O1 Ca1 Ca2 37.29(4) . 2_654
O2W Ca1 Ca2 140.97(9) . 2_654
C6 Ca1 Ca2 100.74(5) . 2_654
Ca1 Ca1 Ca2 98.97(2) 5_666 2_654
O7 Ca1 H1W1 85.4 . .
O8 Ca1 H1W1 86.1 8_565 .
O6 Ca1 H1W1 94.4 8_565 .
O2 Ca1 H1W1 146.2 5_666 .
O1W Ca1 H1W1 19.1 . .
O7 Ca1 H1W1 133.9 5_666 .
O1 Ca1 H1W1 52.7 . .
O2W Ca1 H1W1 80.2 . .
C6 Ca1 H1W1 64.3 . .
Ca1 Ca1 H1W1 114.2 5_666 .
Ca2 Ca1 H1W1 63.1 2_654 .
O7 Ca1 H1W2 105.2 . .
O8 Ca1 H1W2 87.3 8_565 .
O6 Ca1 H1W2 59.6 8_565 .
O2 Ca1 H1W2 118.3 5_666 .
O1W Ca1 H1W2 18.6 . .
O7 Ca1 H1W2 166.3 5_666 .
O1 Ca1 H1W2 87.8 . .
O2W Ca1 H1W2 57.8 . .
C6 Ca1 H1W2 86.8 . .
Ca1 Ca1 H1W2 144.6 5_666 .
Ca2 Ca1 H1W2 83.7 2_654 .
H1W1 Ca1 H1W2 36.5 . .
O7 Ca1 H2W1 76.7 . .
O8 Ca1 H2W1 137.7 8_565 .
O6 Ca1 H2W1 63.7 8_565 .
O2 Ca1 H2W1 55.1 5_666 .
O1W Ca1 H2W1 75.2 . .
O7 Ca1 H2W1 126.4 5_666 .
O1 Ca1 H2W1 135.6 . .
O2W Ca1 H2W1 11.1 . .
C6 Ca1 H2W1 78.0 . .
Ca1 Ca1 H2W1 104.4 5_666 .
Ca2 Ca1 H2W1 151.0 2_654 .
H1W1 Ca1 H2W1 91.3 . .
H1W2 Ca1 H2W1 67.3 . .
O6W Ca2 O8 136.93(9) . 7_755
O6W Ca2 O5W 134.78(11) . .
O8 Ca2 O5W 78.58(7) 7_755 .
O6W Ca2 O1 88.68(12) . 2_655
O8 Ca2 O1 74.54(7) 7_755 2_655
O5W Ca2 O1 73.72(7) . 2_655
O6W Ca2 O4W 102.57(13) . .
O8 Ca2 O4W 89.38(8) 7_755 .
O5W Ca2 O4W 104.95(9) . .
O1 Ca2 O4W 163.85(8) 2_655 .
O6W Ca2 O4 77.32(9) . .
O8 Ca2 O4 145.64(7) 7_755 .
O5W Ca2 O4 74.58(7) . .
O1 Ca2 O4 116.84(7) 2_655 .
O4W Ca2 O4 77.41(8) . .
O6W Ca2 O3W 70.54(10) . .
O8 Ca2 O3W 70.80(8) 7_755 .
O5W Ca2 O3W 148.82(9) . .
O1 Ca2 O3W 92.17(10) 2_655 .
O4W Ca2 O3W 80.94(11) . .
O4 Ca2 O3W 135.89(9) . .
O6W Ca2 Ca1 115.23(10) . 2_655
O8 Ca2 Ca1 35.54(4) 7_755 2_655
O5W Ca2 Ca1 75.97(5) . 2_655
O1 Ca2 Ca1 39.25(5) 2_655 2_655
O4W Ca2 Ca1 124.60(6) . 2_655
O4 Ca2 Ca1 147.16(6) . 2_655
O3W Ca2 Ca1 75.73(7) . 2_655
O6W Ca2 H3W2 82.8 . .
O8 Ca2 H3W2 57.2 7_755 .
O5W Ca2 H3W2 135.1 . .
O1 Ca2 H3W2 86.2 2_655 .
O4W Ca2 H3W2 83.8 . .
O4 Ca2 H3W2 148.7 . .
O3W Ca2 H3W2 13.7 . .
Ca1 Ca2 H3W2 63.8 2_655 .
O6W Ca2 H4W1 96.1 . .
O8 Ca2 H4W1 81.9 7_755 .
O5W Ca2 H4W1 120.1 . .
O1 Ca2 H4W1 149.8 2_655 .
O4W Ca2 H4W1 19.1 . .
O4 Ca2 H4W1 93.3 . .
O3W Ca2 H4W1 61.9 . .
Ca1 Ca2 H4W1 114.0 2_655 .
H3W2 Ca2 H4W1 64.9 . .
O6W Ca2 H4W2 97.8 . .
O8 Ca2 H4W2 104.9 7_755 .
O5W Ca2 H4W2 96.6 . .
O1 Ca2 H4W2 170.3 2_655 .
O4W Ca2 H4W2 19.2 . .
O4 Ca2 H4W2 58.2 . .
O3W Ca2 H4W2 96.8 . .
Ca1 Ca2 H4W2 140.3 2_655 .
H3W2 Ca2 H4W2 101.7 . .
H4W1 Ca2 H4W2 37.0 . .
O6W Ca2 H6W1 15.7 . .
O8 Ca2 H6W1 152.0 7_755 .
O5W Ca2 H6W1 121.4 . .
O1 Ca2 H6W1 91.6 2_655 .
O4W Ca2 H6W1 102.3 . .
O4 Ca2 H6W1 62.4 . .
O3W Ca2 H6W1 85.8 . .
Ca1 Ca2 H6W1 124.8 2_655 .
H3W2 Ca2 H6W1 98.4 . .
H4W1 Ca2 H6W1 100.9 . .
H4W2 Ca2 H6W1 92.7 . .
O3 S1 O2 112.53(13) . .
O3 S1 O1 111.29(13) . .
O2 S1 O1 110.95(12) . .
O3 S1 C1 108.24(12) . .
O2 S1 C1 107.98(12) . .
O1 S1 C1 105.51(12) . .
O4 S2 O6 111.53(12) . .
O4 S2 O5 111.38(14) . .
O6 S2 O5 111.13(14) . .
O4 S2 C3 107.27(12) . .
O6 S2 C3 108.01(12) . .
O5 S2 C3 107.29(13) . .
S1 O1 Ca2 129.68(11) . 2_654
S1 O1 Ca1 123.16(11) . .
Ca2 O1 Ca1 103.46(7) 2_654 .
H1W1 O1W H1W2 108.2 . .
S1 O2 Ca1 128.11(11) . 5_666
Ca1 O2W H2W2 139.3 . .
H2W1 O2W H2W2 108.0 . .
Ca2 O3W H3W1 137.8 . .
H3W1 O3W H3W2 107.6 . .
S2 O4 Ca2 141.81(13) . .
H4W1 O4W H4W2 108.1 . .
Ca2 O5W H5W1 111.7 . .
Ca2 O5W H5W2 131.8 . .
H5W1 O5W H5W2 108.6 . .
S2 O6 Ca1 130.63(11) . 8_566
Ca2 O6W H6W1 113.1 . .
Ca2 O6W H6W2 137.6 . .
H6W1 O6W H6W2 108.8 . .
C6 O7 Ca1 119.13(15) . .
C6 O7 Ca1 123.33(15) . 5_666
Ca1 O7 Ca1 99.99(7) . 5_666
H7W1 O7W H7W2 108.7 . .
C4 O8 Ca2 125.69(15) . 7_765
C4 O8 Ca1 121.98(15) . 8_566
Ca2 O8 Ca1 109.29(7) 7_765 8_566
H9W1 O9W H9W2 108.9 . .
HAW1 O10W HAW2 108.2 . .
C2 C1 C6 121.5(2) . .
C2 C1 S1 120.90(19) . .
C6 C1 S1 117.54(19) . .
C1 C2 C3 120.0(2) . .
C1 C2 H2 120.0 . .
C3 C2 H2 120.0 . .
C2 C3 C4 121.0(2) . .
C2 C3 S2 120.34(19) . .
C4 C3 S2 118.50(19) . .
O8 C4 C5 121.8(2) . .
O8 C4 C3 121.2(2) . .
C5 C4 C3 117.0(2) . .
C6 C5 C4 123.5(2) . .
C6 C5 H5 118.2 . .
C4 C5 H5 118.2 . .
O7 C6 C5 122.0(2) . .
O7 C6 C1 121.1(2) . .
C5 C6 C1 117.0(2) . .
C5 C6 Ca1 126.46(17) . .
C1 C6 Ca1 101.66(15) . .

loop_
_geom_bond_atom_site_label_1
_geom_bond_atom_site_label_2
_geom_bond_distance
_geom_bond_site_symmetry_2
Ca1 O7 2.3705(19) .
Ca1 O8 2.3906(19) 8_565
Ca1 O6 2.410(2) 8_565
Ca1 O2 2.419(2) 5_666
Ca1 O1W 2.454(3) .
Ca1 O7 2.4685(19) 5_666
Ca1 O1 2.525(2) .
Ca1 O2W 3.129(6) .
Ca1 C6 3.233(2) .
Ca1 H1W1 2.1542 .
Ca1 H1W2 2.0853 .
Ca1 H2W1 2.5161 .
Ca2 O6W 2.358(3) .
Ca2 O8 2.3687(19) 7_755
Ca2 O5W 2.393(2) .
Ca2 O1 2.418(2) 2_655
Ca2 O4W 2.424(3) .
Ca2 O4 2.450(2) .
Ca2 O3W 2.496(3) .
Ca2 H3W2 1.8583 .
Ca2 H4W1 2.0860 .
Ca2 H4W2 2.1043 .
Ca2 H6W1 2.7837 .
S1 O3 1.455(2) .
S1 O2 1.463(2) .
S1 O1 1.480(2) .
S1 C1 1.742(3) .
S2 O4 1.461(2) .
S2 O6 1.462(2) .
S2 O5 1.463(2) .
S2 C3 1.744(2) .
O1 Ca2 2.418(2) 2_654
O1W H1W1 0.8200 .
O1W H1W2 0.8201 .
O2 Ca1 2.419(2) 5_666
O2W H2W1 0.8199 .
O2W H2W2 0.8200 .
O3W H3W1 0.8199 .
O3W H3W2 0.8200 .
O4W H4W1 0.8200 .
O4W H4W2 0.8200 .
O5W H5W1 0.8200 .
O5W H5W2 0.8199 .
O6 Ca1 2.410(2) 8_566
O6W H6W1 0.8199 .
O6W H6W2 0.8200 .
O7 C6 1.329(3) .
O7 Ca1 2.4685(19) 5_666
O7W H7W1 0.8199 .
O7W H7W2 0.8200 .
O8 C4 1.311(3) .
O8 Ca2 2.3687(19) 7_765
O8 Ca1 2.3906(19) 8_566
O8W H8W 0.8201 .
O9W H9W1 0.8199 .
O9W H9W2 0.8201 .
O10W HAW1 0.8201 .
O10W HAW2 0.8199 .
C1 C2 1.383(3) .
C1 C6 1.430(3) .
C2 C3 1.392(3) .
C2 H2 0.9300 .
C3 C4 1.430(3) .
C4 C5 1.405(3) .
C5 C6 1.393(3) .
C5 H5 0.9300 .

loop_
_geom_hbond_atom_site_label_D
_geom_hbond_atom_site_label_H
_geom_hbond_atom_site_label_A
_geom_hbond_distance_DH
_geom_hbond_distance_HA
_geom_hbond_distance_DA
_geom_hbond_angle_DHA
_geom_hbond_site_symmetry_A
O1W H1W1 O1 0.82 2.10 2.920(4) 173.4 .
O1W H1W2 O6 0.82 2.25 3.068(4) 173.4 8_565
O2W H2W1 O2 0.82 2.29 3.088(5) 166.0 5_666
O2W H2W1 O6 0.82 2.60 3.057(5) 116.6 8_565
O2W H2W2 O7W 0.82 2.13 2.930(9) 164.8 6_567
O3W H3W1 O5 0.82 2.24 2.983(4) 151.7 7_755
O3W H3W1 O9W 0.82 2.58 3.032(5) 116.3 6_557
O3W H3W2 O8 0.82 2.07 2.820(3) 151.3 7_755
O4W H4W1 O3W 0.82 2.38 3.194(4) 170.8 .
O4W H4W2 O4 0.82 2.24 3.048(3) 170.6 .
O5W H5W1 O7 0.82 2.18 2.989(3) 171.7 6_657
O5W H5W2 O7W 0.82 1.94 2.758(6) 172.4 .
O6W H6W1 O6 0.82 2.03 2.816(4) 159.3 .
O6W H6W1 O2 0.82 2.59 3.100(3) 121.8 4_656
O6W H6W2 O10W 0.82 2.07 2.851(4) 159.2 4_656
O7W H7W1 O5 0.82 2.19 2.996(7) 167.9 .
O7W H7W2 O4 0.82 2.24 3.050(6) 167.8 4_756
O8W H8W O4W 0.82 2.08 2.894(5) 174.0 .
O9W H9W1 O1W 0.82 2.17 2.948(6) 158.3 .
O9W H9W2 O5 0.82 2.46 3.237(5) 159.2 .
O10W HAW1 O3 0.82 1.94 2.758(4) 174.4 .
O10W HAW2 O5 0.82 2.23 3.049(5) 174.6 2_654

loop_
_geom_torsion_atom_site_label_1
_geom_torsion_atom_site_label_2
_geom_torsion_atom_site_label_3
_geom_torsion_atom_site_label_4
_geom_torsion
_geom_torsion_site_symmetry_1
_geom_torsion_site_symmetry_4
O3 S1 O1 Ca2 32.42(19) . 2_654
O2 S1 O1 Ca2 -93.71(16) . 2_654
C1 S1 O1 Ca2 149.60(14) . 2_654
O3 S1 O1 Ca1 -173.00(12) . .
O2 S1 O1 Ca1 60.88(15) . .
C1 S1 O1 Ca1 -55.82(16) . .
O7 Ca1 O1 S1 10.91(13) . .
O8 Ca1 O1 S1 -154.87(15) 8_565 .
O6 Ca1 O1 S1 159.52(11) 8_565 .
O2 Ca1 O1 S1 -34.0(2) 5_666 .
O1W Ca1 O1 S1 107.49(16) . .
O7 Ca1 O1 S1 -70.97(13) 5_666 .
O2W Ca1 O1 S1 70.47(18) . .
C6 Ca1 O1 S1 29.77(12) . .
Ca1 Ca1 O1 S1 -31.56(12) 5_666 .
Ca2 Ca1 O1 S1 -160.14(19) 2_654 .
O7 Ca1 O1 Ca2 171.05(9) . 2_654
O8 Ca1 O1 Ca2 5.28(7) 8_565 2_654
O6 Ca1 O1 Ca2 -40.34(12) 8_565 2_654
O2 Ca1 O1 Ca2 126.18(12) 5_666 2_654
O1W Ca1 O1 Ca2 -92.36(12) . 2_654
O7 Ca1 O1 Ca2 89.18(8) 5_666 2_654
O2W Ca1 O1 Ca2 -129.39(11) . 2_654
C6 Ca1 O1 Ca2 -170.08(10) . 2_654
Ca1 Ca1 O1 Ca2 128.58(7) 5_666 2_654
O3 S1 O2 Ca1 172.55(13) . 5_666
O1 S1 O2 Ca1 -62.02(17) . 5_666
C1 S1 O2 Ca1 53.15(17) . 5_666
O6 S2 O4 Ca2 -5.8(3) . .
O5 S2 O4 Ca2 119.0(2) . .
C3 S2 O4 Ca2 -123.9(2) . .
O6W Ca2 O4 S2 26.2(2) . .
O8 Ca2 O4 S2 -157.89(17) 7_755 .
O5W Ca2 O4 S2 -118.0(2) . .
O1 Ca2 O4 S2 -55.7(2) 2_655 .
O4W Ca2 O4 S2 132.4(2) . .
O3W Ca2 O4 S2 69.9(3) . .
Ca1 Ca2 O4 S2 -91.0(2) 2_655 .
O4 S2 O6 Ca1 -157.35(15) . 8_566
O5 S2 O6 Ca1 77.72(19) . 8_566
C3 S2 O6 Ca1 -39.7(2) . 8_566
O8 Ca1 O7 C6 77.9(2) 8_565 .
O6 Ca1 O7 C6 -90.0(2) 8_565 .
O2 Ca1 O7 C6 -146.95(18) 5_666 .
O1W Ca1 O7 C6 -16.75(19) . .
O7 Ca1 O7 C6 137.5(2) 5_666 .
O1 Ca1 O7 C6 53.99(17) . .
O2W Ca1 O7 C6 -79.72(19) . .
Ca1 Ca1 O7 C6 137.5(2) 5_666 .
Ca2 Ca1 O7 C6 59.83(18) 2_654 .
O8 Ca1 O7 Ca1 -59.59(12) 8_565 5_666
O6 Ca1 O7 Ca1 132.54(10) 8_565 5_666
O2 Ca1 O7 Ca1 75.58(7) 5_666 5_666
O1W Ca1 O7 Ca1 -154.23(10) . 5_666
O7 Ca1 O7 Ca1 0.0 5_666 5_666
O1 Ca1 O7 Ca1 -83.48(7) . 5_666
O2W Ca1 O7 Ca1 142.81(10) . 5_666
C6 Ca1 O7 Ca1 -137.5(2) . 5_666
Ca2 Ca1 O7 Ca1 -77.64(6) 2_654 5_666
O3 S1 C1 C2 1.8(3) . .
O2 S1 C1 C2 123.9(2) . .
O1 S1 C1 C2 -117.4(2) . .
O3 S1 C1 C6 178.9(2) . .
O2 S1 C1 C6 -59.0(2) . .
O1 S1 C1 C6 59.7(2) . .
C6 C1 C2 C3 0.2(4) . .
S1 C1 C2 C3 177.2(2) . .
C1 C2 C3 C4 -0.9(4) . .
C1 C2 C3 S2 -175.9(2) . .
O4 S2 C3 C2 -10.8(3) . .
O6 S2 C3 C2 -131.2(2) . .
O5 S2 C3 C2 109.0(2) . .
O4 S2 C3 C4 174.1(2) . .
O6 S2 C3 C4 53.8(2) . .
O5 S2 C3 C4 -66.1(2) . .
Ca2 O8 C4 C5 -38.5(3) 7_765 .
Ca1 O8 C4 C5 119.6(2) 8_566 .
Ca2 O8 C4 C3 141.35(19) 7_765 .
Ca1 O8 C4 C3 -60.5(3) 8_566 .
C2 C3 C4 O8 -179.8(2) . .
S2 C3 C4 O8 -4.7(3) . .
C2 C3 C4 C5 0.1(4) . .
S2 C3 C4 C5 175.13(19) . .
O8 C4 C5 C6 -178.6(2) . .
C3 C4 C5 C6 1.5(4) . .
Ca1 O7 C6 C5 110.2(2) . .
Ca1 O7 C6 C5 -122.6(2) 5_666 .
Ca1 O7 C6 C1 -69.3(3) . .
Ca1 O7 C6 C1 57.9(3) 5_666 .
Ca1 O7 C6 Ca1 127.2(2) 5_666 .
C4 C5 C6 O7 178.4(2) . .
C4 C5 C6 C1 -2.1(4) . .
C4 C5 C6 Ca1 -133.3(2) . .
C2 C1 C6 O7 -179.3(2) . .
S1 C1 C6 O7 3.6(3) . .
C2 C1 C6 C5 1.2(4) . .
S1 C1 C6 C5 -175.85(19) . .
C2 C1 C6 Ca1 143.0(2) . .
S1 C1 C6 Ca1 -34.1(2) . .
O8 Ca1 C6 O7 -125.73(17) 8_565 .
O6 Ca1 C6 O7 113.43(18) 8_565 .
O2 Ca1 C6 O7 33.37(18) 5_666 .
O1W Ca1 C6 O7 162.3(2) . .
O7 Ca1 C6 O7 -41.99(19) 5_666 .
O1 Ca1 C6 O7 -119.37(18) . .
O2W Ca1 C6 O7 94.28(19) . .
Ca1 Ca1 C6 O7 -31.55(15) 5_666 .
Ca2 Ca1 C6 O7 -125.47(17) 2_654 .
O7 Ca1 C6 C5 -98.1(3) . .
O8 Ca1 C6 C5 136.13(19) 8_565 .
O6 Ca1 C6 C5 15.3(3) 8_565 .
O2 Ca1 C6 C5 -64.8(2) 5_666 .
O1W Ca1 C6 C5 64.2(2) . .
O7 Ca1 C6 C5 -140.1(2) 5_666 .
O1 Ca1 C6 C5 142.5(2) . .
O2W Ca1 C6 C5 -3.9(2) . .
Ca1 Ca1 C6 C5 -129.7(2) 5_666 .
Ca2 Ca1 C6 C5 136.4(2) 2_654 .
O7 Ca1 C6 C1 125.1(3) . .
O8 Ca1 C6 C1 -0.6(2) 8_565 .
O6 Ca1 C6 C1 -121.45(17) 8_565 .
O2 Ca1 C6 C1 158.49(16) 5_666 .
O1W Ca1 C6 C1 -72.58(18) . .
O7 Ca1 C6 C1 83.13(16) 5_666 .
O1 Ca1 C6 C1 5.75(15) . .
O2W Ca1 C6 C1 -140.60(18) . .
Ca1 Ca1 C6 C1 93.58(16) 5_666 .
Ca2 Ca1 C6 C1 -0.34(16) 2_654 .
